data_7711116
loop_
_publ_author_name
'Essalhi, Mohamed'
'Mohan, Midhun'
'Marineau-Plante, Gabriel'
'Schlachter, Adrien Camille'
'Maris, Thierry'
'Harvey, Pierre D.'
'Duong, Adam'

_publ_section_title
;
 S-Heptazine N-Ligand Based Luminescent Coordination Materials: Synthesis,
 Structural and Luminescent Studies of Lanthanide-Cyamelurate Networks
;
_journal_name_full 'Dalton Transactions'
_journal_paper_doi 10.1039/D2DT01924H
_journal_year 2022
_chemical_absolute_configuration ad
_chemical_formula_moiety 'C6 H8 N7 O7 Yb, H2 O'
_chemical_formula_sum 'C6 H10 N7 O8 Yb'
_chemical_formula_weight 481.25
_space_group_crystal_system monoclinic
_space_group_IT_number 9
_space_group_name_Hall 'C -2yc'
_space_group_name_H-M_alt 'C 1 c 1'
_atom_sites_solution_hydrogens difmap
_audit_creation_date 2022-03-09
_audit_creation_method
;
Olex2 1.5
(compiled 2021.12.09 svn.r5202d8cf for OlexSys, GUI svn.r6439)
;
_audit_update_record
;
2022-06-10 deposited with the CCDC.	2022-09-01 downloaded from the CCDC.
;
_cell_angle_alpha 90
_cell_angle_beta 90.652(2)
_cell_angle_gamma 90
_cell_formula_units_Z 4
_cell_length_a 5.6782(2)
_cell_length_b 12.0332(4)
_cell_length_c 17.5540(6)
_cell_measurement_reflns_used 9936
_cell_measurement_temperature 100
_cell_measurement_theta_max 72.004
_cell_measurement_theta_min 5.040
_cell_volume 1199.33(7)
_computing_cell_refinement
'SAINT (2013) V8.38A; Integration Software for Single Crystal Data. Bruker AXS Inc., Madison, WI 53719-1173.'
_computing_data_collection
;
APEX 2 (2013) Bruker AXS Inc., Madison, WI 53719-1173.
;
_computing_data_reduction
'SAINT (2013) V8.38A; Integration Software for Single Crystal Data. Bruker AXS Inc., Madison, WI 53719-1173.'
_computing_molecular_graphics 'Olex2 1.5 (Dolomanov et al., 2009)'
_computing_publication_material 'Olex2 1.5 (Dolomanov et al., 2009)'
_computing_structure_refinement 'XL  (Sheldrick, 2008)'
_computing_structure_solution 'XT (Sheldrick, 2015)'
_diffrn_ambient_temperature 100.00
_diffrn_detector_area_resol_mean 8.3
_diffrn_detector_type 'Bruker APEX2 CCD'
_diffrn_measured_fraction_theta_full 1.000
_diffrn_measured_fraction_theta_max 1.000
_diffrn_measurement_device 'three-circle diffractometer'
_diffrn_measurement_device_type 'Bruker Smart APEX'
_diffrn_measurement_method '\w scans'
_diffrn_radiation_type CuK\a
_diffrn_radiation_wavelength 1.54178
_diffrn_reflns_av_R_equivalents 0.0274
_diffrn_reflns_av_unetI/netI 0.0145
_diffrn_reflns_Laue_measured_fraction_full 1.000
_diffrn_reflns_Laue_measured_fraction_max 1.000
_diffrn_reflns_limit_h_max 6
_diffrn_reflns_limit_h_min -6
_diffrn_reflns_limit_k_max 14
_diffrn_reflns_limit_k_min -14
_diffrn_reflns_limit_l_max 21
_diffrn_reflns_limit_l_min -21
_diffrn_reflns_number 20269
_diffrn_reflns_point_group_measured_fraction_full 0.995
_diffrn_reflns_point_group_measured_fraction_max 0.989
_diffrn_reflns_theta_full 67.679
_diffrn_reflns_theta_max 71.996
_diffrn_reflns_theta_min 5.039
_exptl_absorpt_coefficient_mu 15.071
_exptl_absorpt_correction_T_max 0.2260
_exptl_absorpt_correction_T_min 0.0921
_exptl_absorpt_correction_type multi-scan
_exptl_absorpt_process_details
'SADABS-2016/2 (Bruker,2016/2) was used for absorption correction. wR2(int) was 0.1309 before and 0.0385 after correction. The Ratio of minimum to maximum transmission is 0.4075. The \l/2 correction factor is Not present.'
_exptl_crystal_colour 'clear Colorless'
_exptl_crystal_colour_lustre clear
_exptl_crystal_colour_primary Colorless
_exptl_crystal_density_diffrn 2.665
_exptl_crystal_description plate
_exptl_crystal_F_000 916
_exptl_crystal_size_max 0.115
_exptl_crystal_size_mid 0.03
_exptl_crystal_size_min 0.02
_refine_diff_density_max 1.097
_refine_diff_density_min -0.561
_refine_diff_density_rms 0.123
_refine_ls_abs_structure_details
;
 Refined as an inversion twin.
;
_refine_ls_abs_structure_Flack 0.197(15)
_refine_ls_extinction_method none
_refine_ls_goodness_of_fit_ref 1.080
_refine_ls_hydrogen_treatment constr
_refine_ls_matrix_type full
_refine_ls_number_parameters 186
_refine_ls_number_reflns 2318
_refine_ls_number_restraints 53
_refine_ls_restrained_S_all 3.765
_refine_ls_R_factor_all 0.0206
_refine_ls_R_factor_gt 0.0204
_refine_ls_shift/su_max 0.000
_refine_ls_shift/su_mean 0.000
_refine_ls_structure_factor_coef Fsqd
_refine_ls_weighting_details 'w=1/[\s^2^(Fo^2^)+(0.0422P)^2^] where P=(Fo^2^+2Fc^2^)/3'
_refine_ls_weighting_scheme calc
_refine_ls_wR_factor_gt 0.0509
_refine_ls_wR_factor_ref 0.0510
_reflns_Friedel_coverage 0.973
_reflns_Friedel_fraction_full 0.991
_reflns_Friedel_fraction_max 0.979
_reflns_number_gt 2303
_reflns_number_total 2318
_reflns_threshold_expression 'I > 2\s(I)'
_cod_data_source_file d2dt01924h2.cif
_cod_data_source_block yb-cy
_cod_database_code 7711116
_shelx_shelxl_version_number 2019/1
_shelx_space_group_comment
;
The symmetry employed for this shelxl refinement is uniquely defined
by the following loop, which should always be used as a source of
symmetry information in preference to the above space-group names.
They are only intended as comments.
;
_shelx_estimated_absorpt_t_max 0.753
_shelx_estimated_absorpt_t_min 0.276
_olex2_refinement_description
;
1. Twinned data refinement
 Scales: 0.803(15)
 0.197(15)
2. Fixed Uiso
 At 1.5 times of:
  All O(H,H,H,H,H,H,H,H,H,H) groups
3. Restrained distances
 H4A-H4B = H5A-H5B = H6A-H6B = H7A-H7B = H8A-H8B
 1.28 with sigma of 0.002
 H4A-H5B
 2.22 with sigma of 0.02
 O4-H4A \\sim O4-H4B \\sim O5-H5A \\sim O5-H5B \\sim O6-H6A \\sim O6-H6B \\sim
O7-H7A \\sim O7-H7B \\sim O8-
 H8A \\sim O8-H8B
 with sigma of 0.02
4.a Rotating group:
 C6(O4,O5,O6,O7,O8,H6A,H6B), O8(H5A,H5B), O8(H4A,H4B), O8(H8A,H8B), O8(H7A,H7B)
;
_olex2_exptl_crystal_mounting_method 'mounted on a cryoloop'
_olex2_submission_special_instructions 'No special instructions were received'

loop_
_space_group_symop_operation_xyz
'x, y, z'
'x, -y, z+1/2'
'x+1/2, y+1/2, z'
'x+1/2, -y+1/2, z+1/2'

loop_
_atom_site_label
_atom_site_type_symbol
_atom_site_fract_x
_atom_site_fract_y
_atom_site_fract_z
_atom_site_U_iso_or_equiv
_atom_site_adp_type
_atom_site_occupancy
_atom_site_site_symmetry_order
_atom_site_calc_flag
_atom_site_refinement_flags_posn
_atom_site_refinement_flags_adp
_atom_site_refinement_flags_occupancy
_atom_site_disorder_assembly
_atom_site_disorder_group
Yb1 Yb 0.38203(5) 0.36071(2) 0.66607(3) 0.01642(11) Uani 1 1 d . . . . .
O1 O 0.6780(8) 0.4844(4) 0.6241(2) 0.0192(9) Uani 1 1 d . . . . .
O3 O 0.7072(7) 0.6841(4) 0.2561(2) 0.0183(9) Uani 1 1 d . . . . .
O2 O -0.1581(8) 0.3405(4) 0.3675(3) 0.0217(8) Uani 1 1 d . . . . .
N4 N 0.4339(7) 0.4963(5) 0.4143(3) 0.0177(10) Uani 1 1 d . . . . .
N3 N 0.7241(10) 0.5559(5) 0.5036(3) 0.0212(11) Uani 1 1 d . . . . .
N1 N 0.4119(10) 0.4330(4) 0.5397(3) 0.0184(11) Uani 1 1 d . . . . .
N2 N 0.1261(14) 0.3777(5) 0.4537(4) 0.0209(14) Uani 1 1 d . . . . .
N5 N 0.1467(10) 0.4412(5) 0.3240(3) 0.0209(11) Uani 1 1 d . . . . .
N7 N 0.4483(9) 0.5558(5) 0.2884(3) 0.0185(11) Uani 1 1 d . . . . .
N6 N 0.7356(13) 0.6204(5) 0.3800(4) 0.0198(13) Uani 1 1 d . . . . .
C5 C 0.6355(10) 0.5587(5) 0.4332(3) 0.0180(11) Uani 1 1 d . . . . .
C2 C 0.3192(10) 0.4341(5) 0.4698(3) 0.0176(10) Uani 1 1 d . . . . .
C4 C 0.3409(10) 0.4962(5) 0.3409(3) 0.0186(11) Uani 1 1 d . . . . .
C1 C 0.6101(10) 0.4937(5) 0.5544(3) 0.0176(10) Uani 1 1 d . . . . .
C3 C 0.0362(11) 0.3852(5) 0.3812(4) 0.0195(11) Uani 1 1 d . . . . .
C6 C 0.6385(3) 0.62078(16) 0.30972(10) 0.0174(11) Uani 1 1 d . . . . .
O4 O 0.1130(4) 0.50552(17) 0.67519(11) 0.0197(8) Uani 1 1 d DR . . . .
O5 O 0.5997(3) 0.22079(18) 0.61127(13) 0.0187(9) Uani 1 1 d DR . . . .
O6 O 0.0750(3) 0.2912(2) 0.59607(12) 0.0209(10) Uani 1 1 d DR . . . .
O7 O 0.1686(5) 0.24685(16) 0.74260(10) 0.0199(9) Uani 1 1 d DR . . . .
O8 O 0.6498(4) 0.19462(16) 0.46590(12) 0.0223(8) Uani 1 1 d DR . . . .
H6A H -0.038309 0.257059 0.606488 0.033 Uiso 1 1 d DR U . . .
H6B H 0.057161 0.318809 0.556118 0.033 Uiso 1 1 d DR U . . .
H5A H 0.570222 0.213630 0.567719 0.033 Uiso 1 1 d DR U . . .
H5B H 0.633731 0.162900 0.628659 0.033 Uiso 1 1 d DR U . . .
H4A H -0.012072 0.498329 0.656728 0.033 Uiso 1 1 d DR U . . .
H4B H 0.103218 0.528910 0.716208 0.033 Uiso 1 1 d DR U . . .
H8A H 0.716702 0.243320 0.446269 0.033 Uiso 1 1 d DR U . . .
H8B H 0.527663 0.185360 0.445919 0.033 Uiso 1 1 d DR U . . .
H7A H 0.199858 0.202710 0.774389 0.033 Uiso 1 1 d DR U . . .
H7B H 0.033738 0.260309 0.744298 0.033 Uiso 1 1 d DR U . . .

loop_
_atom_site_aniso_label
_atom_site_aniso_U_11
_atom_site_aniso_U_22
_atom_site_aniso_U_33
_atom_site_aniso_U_23
_atom_site_aniso_U_13
_atom_site_aniso_U_12
Yb1 0.01811(15) 0.01870(15) 0.01246(15) -0.00009(14) -0.00026(9) -0.00008(13)
O1 0.020(2) 0.026(2) 0.012(2) 0.0037(16) -0.0037(16) 0.0011(17)
O3 0.018(2) 0.022(2) 0.015(2) 0.0049(17) 0.0002(15) -0.0012(16)
O2 0.021(2) 0.0262(19) 0.018(2) -0.0006(17) -0.0012(17) -0.0031(18)
N4 0.019(3) 0.020(2) 0.014(2) -0.0006(17) 0.001(2) 0.000(2)
N3 0.023(3) 0.023(2) 0.018(3) -0.001(2) 0.000(2) -0.002(2)
N1 0.018(3) 0.022(2) 0.015(2) -0.0012(19) -0.0006(19) 0.000(2)
N2 0.024(4) 0.021(2) 0.018(3) -0.002(2) -0.001(3) 0.001(3)
N5 0.025(3) 0.022(2) 0.016(2) -0.004(2) -0.001(2) -0.002(2)
N7 0.019(3) 0.022(2) 0.015(2) -0.0021(19) -0.001(2) -0.001(2)
N6 0.023(3) 0.018(2) 0.018(3) 0.000(2) -0.002(3) -0.001(3)
C5 0.019(3) 0.018(3) 0.018(3) -0.001(2) 0.002(2) 0.003(2)
C2 0.019(2) 0.018(3) 0.016(3) 0.002(2) 0.003(2) -0.001(2)
C4 0.020(3) 0.017(3) 0.019(3) -0.002(2) 0.000(2) 0.002(2)
C1 0.019(2) 0.018(2) 0.016(3) -0.001(2) 0.000(2) 0.001(2)
C3 0.022(3) 0.019(2) 0.017(3) -0.001(3) 0.003(2) 0.000(3)
C6 0.020(3) 0.018(2) 0.014(3) -0.001(2) 0.002(2) 0.001(2)
O4 0.0237(19) 0.0245(19) 0.0107(19) -0.0003(17) -0.0031(15) -0.0005(16)
O5 0.023(2) 0.022(2) 0.011(2) 0.0027(16) -0.0027(16) -0.0012(16)
O6 0.026(2) 0.026(2) 0.011(2) 0.0045(17) -0.0017(17) -0.0059(17)
O7 0.020(2) 0.027(2) 0.012(2) 0.0024(16) -0.0010(15) -0.0009(15)
O8 0.022(2) 0.025(2) 0.019(2) 0.0011(17) -0.0008(16) -0.0069(17)

loop_
_atom_type_symbol
_atom_type_description
_atom_type_scat_dispersion_real
_atom_type_scat_dispersion_imag
_atom_type_scat_source
C C 0.0181 0.0091 'International Tables Vol C Tables 4.2.6.8 and 6.1.1.4'
H H 0.0000 0.0000 'International Tables Vol C Tables 4.2.6.8 and 6.1.1.4'
N N 0.0311 0.0180 'International Tables Vol C Tables 4.2.6.8 and 6.1.1.4'
O O 0.0492 0.0322 'International Tables Vol C Tables 4.2.6.8 and 6.1.1.4'
Yb Yb -7.2108 4.4329 'International Tables Vol C Tables 4.2.6.8 and 6.1.1.4'

loop_
_geom_angle_atom_site_label_1
_geom_angle_atom_site_label_2
_geom_angle_atom_site_label_3
_geom_angle
_geom_angle_site_symmetry_1
_geom_angle_site_symmetry_3
_geom_angle_publ_flag
O1 Yb1 O3 78.98(14) . 2_565 ?
O1 Yb1 N1 54.87(17) . . ?
O1 Yb1 N7 84.88(17) . 2_565 ?
O1 Yb1 C6 82.62(11) . 2_565 ?
O1 Yb1 H6B 112.1 . . ?
O1 Yb1 H5A 85.7 . . ?
O1 Yb1 H4B 92.9 . . ?
O1 Yb1 H7B 164.6 . . ?
O3 Yb1 C6 25.86(10) 2_565 2_565 ?
O3 Yb1 H6B 156.0 2_565 . ?
O3 Yb1 H5A 88.2 2_565 . ?
O3 Yb1 H4B 112.8 2_565 . ?
O3 Yb1 H7B 97.1 2_565 . ?
N1 Yb1 O3 127.68(17) . 2_565 ?
N1 Yb1 N7 131.82(16) . 2_565 ?
N1 Yb1 C6 137.50(15) . 2_565 ?
N1 Yb1 H6B 57.3 . . ?
N1 Yb1 H5A 67.2 . . ?
N1 Yb1 H4B 94.4 . . ?
N1 Yb1 H7B 133.9 . . ?
N7 Yb1 O3 53.92(16) 2_565 2_565 ?
N7 Yb1 C6 28.17(13) 2_565 2_565 ?
N7 Yb1 H6B 144.8 2_565 . ?
N7 Yb1 H5A 142.0 2_565 . ?
N7 Yb1 H4B 59.0 2_565 . ?
N7 Yb1 H7B 80.8 2_565 . ?
C6 Yb1 H6B 164.9 2_565 . ?
C6 Yb1 H5A 114.0 2_565 . ?
C6 Yb1 H4B 87.1 2_565 . ?
C6 Yb1 H7B 87.5 2_565 . ?
O4 Yb1 O1 91.13(12) . . ?
O4 Yb1 O3 127.24(11) . 2_565 ?
O4 Yb1 N1 81.07(13) . . ?
O4 Yb1 N7 73.77(14) . 2_565 ?
O4 Yb1 C6 101.89(6) . 2_565 ?
O4 Yb1 H6B 75.2 . . ?
O4 Yb1 H5A 143.2 . . ?
O4 Yb1 H4B 15.2 . . ?
O4 Yb1 H7B 79.3 . . ?
O5 Yb1 O1 86.74(12) . . ?
O5 Yb1 O3 73.02(12) . 2_565 ?
O5 Yb1 N1 80.47(13) . . ?
O5 Yb1 N7 126.92(14) . 2_565 ?
O5 Yb1 C6 98.76(7) . 2_565 ?
O5 Yb1 O4 158.79(9) . . ?
O5 Yb1 H6B 86.0 . . ?
O5 Yb1 H5A 15.6 . . ?
O5 Yb1 H4B 174.0 . . ?
O5 Yb1 H7B 106.5 . . ?
O6 Yb1 O1 127.12(11) . . ?
O6 Yb1 O3 145.50(12) . 2_565 ?
O6 Yb1 N1 72.25(15) . . ?
O6 Yb1 N7 138.40(15) . 2_565 ?
O6 Yb1 C6 150.25(7) . 2_565 ?
O6 Yb1 O4 79.22(6) . . ?
O6 Yb1 O5 85.27(6) . . ?
O6 Yb1 H6B 15.2 . . ?
O6 Yb1 H5A 73.8 . . ?
O6 Yb1 H4B 90.2 . . ?
O6 Yb1 H7B 63.3 . . ?
O7 Yb1 O1 161.02(12) . . ?
O7 Yb1 O3 83.71(12) . 2_565 ?
O7 Yb1 N1 144.10(16) . . ?
O7 Yb1 N7 78.63(14) . 2_565 ?
O7 Yb1 C6 78.40(7) . 2_565 ?
O7 Yb1 O4 93.20(9) . . ?
O7 Yb1 O5 95.63(8) . . ?
O7 Yb1 O6 71.86(7) . . ?
O7 Yb1 H6B 86.9 . . ?
O7 Yb1 H5A 101.5 . . ?
O7 Yb1 H4B 86.6 . . ?
O7 Yb1 H7B 15.2 . . ?
H6B Yb1 H5A 72.1 . . ?
H6B Yb1 H4B 88.6 . . ?
H6B Yb1 H7B 77.4 . . ?
H5A Yb1 H4B 158.4 . . ?
H5A Yb1 H7B 109.2 . . ?
H4B Yb1 H7B 74.7 . . ?
C1 O1 Yb1 98.3(4) . . ?
C6 O3 Yb1 96.3(2) . 2_564 ?
C2 N4 C5 120.5(5) . . ?
C4 N4 C5 121.3(5) . . ?
C4 N4 C2 118.2(5) . . ?
C5 N3 C1 117.0(6) . . ?
C2 N1 Yb1 145.9(4) . . ?
C2 N1 C1 119.1(5) . . ?
C1 N1 Yb1 94.9(4) . . ?
C2 N2 C3 117.8(7) . . ?
C4 N5 C3 118.2(6) . . ?
C4 N7 Yb1 141.5(4) . 2_564 ?
C4 N7 C6 118.9(5) . . ?
C6 N7 Yb1 96.9(3) . 2_564 ?
C5 N6 C6 118.2(6) . . ?
N3 C5 N4 120.3(6) . . ?
N6 C5 N4 119.2(6) . . ?
N6 C5 N3 120.5(6) . . ?
N1 C2 N4 117.8(5) . . ?
N2 C2 N4 121.3(6) . . ?
N2 C2 N1 120.8(6) . . ?
N5 C4 N4 121.2(5) . . ?
N5 C4 N7 120.4(6) . . ?
N7 C4 N4 118.3(5) . . ?
O1 C1 N3 122.9(6) . . ?
O1 C1 N1 111.8(5) . . ?
N3 C1 N1 125.3(6) . . ?
O2 C3 N2 118.0(6) . . ?
O2 C3 N5 118.9(6) . . ?
N5 C3 N2 123.0(7) . . ?
O3 C6 Yb1 57.9(2) . 2_564 ?
O3 C6 N7 112.5(3) . . ?
O3 C6 N6 123.6(4) . . ?
N7 C6 Yb1 55.0(2) . 2_564 ?
N6 C6 Yb1 172.7(3) . 2_564 ?
N6 C6 N7 123.9(4) . . ?
Yb1 O4 H4A 118.9 . . ?
Yb1 O4 H4B 112.9 . . ?
H4A O4 H4B 110.5 . . ?
Yb1 O5 H5A 112.1 . . ?
Yb1 O5 H5B 128.1 . . ?
H5A O5 H5B 109.3 . . ?
Yb1 O6 H6A 133.5 . . ?
Yb1 O6 H6B 114.7 . . ?
H6A O6 H6B 109.4 . . ?
Yb1 O7 H7A 134.9 . . ?
Yb1 O7 H7B 115.1 . . ?
H7A O7 H7B 108.9 . . ?
H8A O8 H8B 110.0 . . ?

loop_
_geom_bond_atom_site_label_1
_geom_bond_atom_site_label_2
_geom_bond_distance
_geom_bond_site_symmetry_2
_geom_bond_publ_flag
Yb1 O1 2.368(5) . ?
Yb1 O3 2.476(4) 2_565 ?
Yb1 N1 2.390(5) . ?
Yb1 N7 2.397(5) 2_565 ?
Yb1 C6 2.9061(19) 2_565 ?
Yb1 O4 2.324(2) . ?
Yb1 O5 2.306(2) . ?
Yb1 O6 2.280(2) . ?
Yb1 O7 2.2775(19) . ?
Yb1 H6B 2.7021 . ?
Yb1 H5A 2.7013 . ?
Yb1 H4B 2.7220 . ?
Yb1 H7B 2.7053 . ?
O1 C1 1.283(7) . ?
O3 C6 1.275(5) . ?
O2 C3 1.248(9) . ?
N4 C5 1.406(8) . ?
N4 C2 1.396(8) . ?
N4 C4 1.387(8) . ?
N3 C5 1.329(8) . ?
N3 C1 1.338(8) . ?
N1 C2 1.329(8) . ?
N1 C1 1.364(8) . ?
N2 C2 1.317(10) . ?
N2 C3 1.369(10) . ?
N5 C4 1.317(8) . ?
N5 C3 1.368(9) . ?
N7 C4 1.322(8) . ?
N7 C6 1.382(6) . ?
N6 C5 1.325(9) . ?
N6 C6 1.346(7) . ?
O4 H4A 0.7818 . ?
O4 H4B 0.7757 . ?
O5 H5A 0.7855 . ?
O5 H5B 0.7838 . ?
O6 H6A 0.7868 . ?
O6 H6B 0.7816 . ?
O7 H7A 0.7891 . ?
O7 H7B 0.7839 . ?
O8 H8A 0.7806 . ?
O8 H8B 0.7817 . ?

loop_
_geom_hbond_atom_site_label_D
_geom_hbond_atom_site_label_H
_geom_hbond_atom_site_label_A
_geom_hbond_distance_DH
_geom_hbond_distance_HA
_geom_hbond_distance_DA
_geom_hbond_angle_DHA
_geom_hbond_site_symmetry_A
_geom_hbond_publ_flag
O6 H6A O5 0.79 2.10 2.844 156.9 1_455 yes
O6 H6B N1 0.78 2.46 2.755(6) 104.2 . yes
O6 H6B N2 0.78 1.98 2.726(7) 160.7 . yes
O5 H5A O8 0.79 1.86 2.590 153.6 . yes
O5 H5B O4 0.78 2.07 2.824 162.5 3_545 yes
O4 H4A O1 0.78 1.85 2.631(5) 173.4 1_455 yes
O4 H4B N5 0.78 1.94 2.695(6) 164.5 2_565 yes
O4 H4B N7 0.78 2.54 2.834(6) 104.8 2_565 yes
O8 H8A O2 0.78 1.95 2.701(5) 161.1 1_655 yes
O8 H8B N3 0.78 2.54 3.017(6) 120.7 3_445 yes
O8 H8B N6 0.78 2.16 2.919(7) 164.8 3_445 yes
O7 H7A O2 0.79 1.89 2.614(5) 152.6 4 yes
O7 H7B O3 0.78 1.98 2.762(5) 171.3 2_465 yes

loop_
_geom_torsion_atom_site_label_1
_geom_torsion_atom_site_label_2
_geom_torsion_atom_site_label_3
_geom_torsion_atom_site_label_4
_geom_torsion
_geom_torsion_site_symmetry_1
_geom_torsion_site_symmetry_2
_geom_torsion_site_symmetry_3
_geom_torsion_site_symmetry_4
_geom_torsion_publ_flag
Yb1 O1 C1 N3 -179.1(5) . . . . ?
Yb1 O1 C1 N1 0.7(5) . . . . ?
Yb1 O3 C6 N7 6.3(3) 2_564 . . . ?
Yb1 O3 C6 N6 -171.5(4) 2_564 . . . ?
Yb1 N1 C2 N4 -177.5(5) . . . . ?
Yb1 N1 C2 N2 2.1(12) . . . . ?
Yb1 N1 C1 O1 -0.7(5) . . . . ?
Yb1 N1 C1 N3 179.1(5) . . . . ?
Yb1 N7 C4 N4 -160.2(5) 2_564 . . . ?
Yb1 N7 C4 N5 17.8(10) 2_564 . . . ?
Yb1 N7 C6 O3 -6.5(3) 2_564 . . . ?
Yb1 N7 C6 N6 171.3(4) 2_564 . . . ?
C5 N4 C2 N1 -2.4(8) . . . . ?
C5 N4 C2 N2 178.0(6) . . . . ?
C5 N4 C4 N5 -177.3(5) . . . . ?
C5 N4 C4 N7 0.7(8) . . . . ?
C5 N3 C1 O1 -180.0(6) . . . . ?
C5 N3 C1 N1 0.3(9) . . . . ?
C5 N6 C6 O3 173.7(5) . . . . ?
C5 N6 C6 N7 -3.9(8) . . . . ?
C2 N4 C5 N3 2.5(9) . . . . ?
C2 N4 C5 N6 -177.4(6) . . . . ?
C2 N4 C4 N5 1.5(8) . . . . ?
C2 N4 C4 N7 179.5(5) . . . . ?
C2 N1 C1 O1 179.9(5) . . . . ?
C2 N1 C1 N3 -0.3(9) . . . . ?
C2 N2 C3 O2 -173.4(6) . . . . ?
C2 N2 C3 N5 5.0(10) . . . . ?
C4 N4 C5 N3 -178.8(5) . . . . ?
C4 N4 C5 N6 1.3(9) . . . . ?
C4 N4 C2 N1 178.8(5) . . . . ?
C4 N4 C2 N2 -0.8(8) . . . . ?
C4 N5 C3 O2 174.0(6) . . . . ?
C4 N5 C3 N2 -4.4(10) . . . . ?
C4 N7 C6 Yb1 -165.3(6) . . . 2_564 ?
C4 N7 C6 O3 -171.9(5) . . . . ?
C4 N7 C6 N6 6.0(7) . . . . ?
C1 N3 C5 N4 -1.3(9) . . . . ?
C1 N3 C5 N6 178.5(6) . . . . ?
C1 N1 C2 N4 1.3(8) . . . . ?
C1 N1 C2 N2 -179.0(5) . . . . ?
C3 N2 C2 N4 -2.3(9) . . . . ?
C3 N2 C2 N1 178.1(6) . . . . ?
C3 N5 C4 N4 1.0(9) . . . . ?
C3 N5 C4 N7 -176.9(6) . . . . ?
C6 N7 C4 N4 -4.1(8) . . . . ?
C6 N7 C4 N5 173.9(5) . . . . ?
C6 N6 C5 N4 0.2(9) . . . . ?
C6 N6 C5 N3 -179.7(5) . . . . ?

loop_
_twin_individual_id
_twin_individual_mass_fraction_refined
1 0.803(15)
2 0.197(15)
